data_1542120
loop_
_publ_author_name
'Grund, A.'

_publ_section_title
;
 La structure cristalline du disilicate de soude beta-Na2 Si2 O5
;
_journal_name_full
;
Bulletin de la Societe Francaise de Mineralogie et de Cristallographie 
(72,1949-100,1977)
;
_journal_page_first 775
_journal_page_last 785
_journal_volume 77
_journal_year 1954
_chemical_formula_sum 'Na2 O5 Si2'
_chemical_name_systematic 'Na2 (Si2 O5)'
_space_group_IT_number 14
_symmetry_space_group_name_Hall '-P 2yab'
_symmetry_space_group_name_H-M 'P 1 21/a 1'
_cell_angle_alpha 90
_cell_angle_beta 104.3
_cell_angle_gamma 90
_cell_formula_units_Z 4
_cell_length_a 12.26
_cell_length_b 4.8
_cell_length_c 8.08
_cell_volume 460.759
_citation_journal_id_ASTM BUFCAE
_cod_data_source_file Grund_BUFCAE_1954_66.cif
_cod_data_source_block Na2O5Si2
_cod_original_cell_volume 460.7591
_cod_original_sg_symbol_Hall '-P 2ybc (z,y,-x)'
_cod_database_code 1542120

loop_
_symmetry_equiv_pos_as_xyz
x,y,z
-x+1/2,y+1/2,-z
-x,-y,-z
x-1/2,-y-1/2,z

loop_
_atom_site_label
_atom_site_type_symbol
_atom_site_fract_x
_atom_site_fract_y
_atom_site_fract_z
_atom_site_occupancy
_atom_site_U_iso_or_equiv
O2 O-2 0.254 0.635 0.434 1 0.0
Si2 Si+4 0.278 0.3 0.406 1 0.0
O1 O-2 0.215 0.866 0.029 1 0.0
Na2 Na+1 0.465 0.235 0.136 1 0.0
Si1 Si+4 0.183 0.196 0.02 1 0.0
O5 O-2 0.434 0.735 0.09 1 0.0
O3 O-2 0.184 0.25 0.222 1 0.0
Na1 Na+1 0.435 0.765 0.39 1 0.0
O4 O-2 0.397 0.265 0.394 1 0.0
